data_4028234
loop_
_publ_author_name
'Guanghu Tong'
'Bo Zhu'
'Richmond Lee'
'Wenguo Yang'
'Davin Tan'
'Caiyun Yang'
'Zhiqiang Han'
'Lin Yan'
'Kuo-Wei Huang'
'Zhiyong Jiang'

_publ_section_title
;
 Highly Enantio- and Diastereoselective Allylic Alkylation of
 Morita-Baylis-Hillman Carbonates with Allyl Ketones
;
_journal_name_full 'Journal of Organic Chemistry'
_journal_page_first 5067
_journal_page_last 5072
_journal_paper_doi 10.1021/jo400496z
_journal_volume 78
_journal_year 2013
_chemical_absolute_configuration ad
_chemical_formula_moiety 'C19 H18 O3 S'
_chemical_formula_sum 'C19 H18 O3 S'
_chemical_formula_weight 326.39
_chemical_name_systematic
; 
 ? 
;
_space_group_IT_number 76
_symmetry_cell_setting tetragonal
_symmetry_space_group_name_Hall 'P 4w'
_symmetry_space_group_name_H-M 'P 41'
_atom_sites_solution_hydrogens geom
_atom_sites_solution_primary direct
_atom_sites_solution_secondary difmap
_audit_creation_method SHELXL-97
_cell_angle_alpha 90.00
_cell_angle_beta 90.00
_cell_angle_gamma 90.00
_cell_formula_units_Z 4
_cell_length_a 17.0756(7)
_cell_length_b 17.0756(7)
_cell_length_c 5.7157(3)
_cell_measurement_reflns_used 3357
_cell_measurement_temperature 103(2)
_cell_measurement_theta_max 28.80
_cell_measurement_theta_min 2.39
_cell_volume 1666.56(13)
_computing_cell_refinement 'Bruker SAINT'
_computing_data_collection 'Bruker APEX2'
_computing_data_reduction 'Bruker SAINT'
_computing_molecular_graphics 'Bruker SHELXTL'
_computing_publication_material 'Bruker SHELXTL'
_computing_structure_refinement 'SHELXL-97 (Sheldrick, 2008)'
_computing_structure_solution 'SHELXS-97 (Sheldrick, 2008)'
_diffrn_ambient_temperature 103(2)
_diffrn_measured_fraction_theta_full 0.988
_diffrn_measured_fraction_theta_max 0.988
_diffrn_measurement_device_type 'Bruker APEX-II CCD'
_diffrn_measurement_method '\f and \w scans'
_diffrn_radiation_monochromator graphite
_diffrn_radiation_source 'fine-focus sealed tube'
_diffrn_radiation_type MoK\a
_diffrn_radiation_wavelength 0.71073
_diffrn_reflns_av_R_equivalents 0.0385
_diffrn_reflns_av_sigmaI/netI 0.0571
_diffrn_reflns_limit_h_max 23
_diffrn_reflns_limit_h_min -24
_diffrn_reflns_limit_k_max 24
_diffrn_reflns_limit_k_min -15
_diffrn_reflns_limit_l_max 7
_diffrn_reflns_limit_l_min -8
_diffrn_reflns_number 10947
_diffrn_reflns_theta_full 30.54
_diffrn_reflns_theta_max 30.54
_diffrn_reflns_theta_min 1.69
_exptl_absorpt_coefficient_mu 0.206
_exptl_absorpt_correction_T_max 0.9678
_exptl_absorpt_correction_T_min 0.9221
_exptl_absorpt_correction_type multi-scan
_exptl_absorpt_process_details sadabs
_exptl_crystal_colour colourless
_exptl_crystal_density_diffrn 1.301
_exptl_crystal_description block
_exptl_crystal_F_000 688
_exptl_crystal_size_max 0.40
_exptl_crystal_size_mid 0.18
_exptl_crystal_size_min 0.16
_refine_diff_density_max 0.372
_refine_diff_density_min -0.308
_refine_diff_density_rms 0.066
_refine_ls_abs_structure_details 'Flack H D (1983), Acta Cryst. A39, 876-881'
_refine_ls_abs_structure_Flack 0.03(9)
_refine_ls_extinction_method none
_refine_ls_goodness_of_fit_ref 1.097
_refine_ls_hydrogen_treatment constr
_refine_ls_matrix_type full
_refine_ls_number_parameters 228
_refine_ls_number_reflns 4344
_refine_ls_number_restraints 57
_refine_ls_restrained_S_all 1.091
_refine_ls_R_factor_all 0.0591
_refine_ls_R_factor_gt 0.0453
_refine_ls_shift/su_max 0.000
_refine_ls_shift/su_mean 0.000
_refine_ls_structure_factor_coef Fsqd
_refine_ls_weighting_details 'calc w=1/[\s^2^(Fo^2^)+(0.0636P)^2^+0.2486P] where P=(Fo^2^+2Fc^2^)/3'
_refine_ls_weighting_scheme calc
_refine_ls_wR_factor_gt 0.1085
_refine_ls_wR_factor_ref 0.1295
_reflns_number_gt 3672
_reflns_number_total 4344
_reflns_threshold_expression >2sigma(I)
_cod_data_source_file jo400496z_si_002.cif
_cod_data_source_block tch4
_cod_database_code 4028234

loop_
_symmetry_equiv_pos_as_xyz
'x, y, z'
'-x, -y, z+1/2'
'-y, x, z+1/4'
'y, -x, z+3/4'

loop_
_atom_site_label
_atom_site_type_symbol
_atom_site_fract_x
_atom_site_fract_y
_atom_site_fract_z
_atom_site_U_iso_or_equiv
_atom_site_adp_type
_atom_site_occupancy
_atom_site_symmetry_multiplicity
_atom_site_calc_flag
_atom_site_refinement_flags
_atom_site_disorder_assembly
_atom_site_disorder_group
C1 C 0.85443(14) -0.01827(13) 0.7639(5) 0.0242(5) Uani 1 1 d . . .
H1 H 0.8780 -0.0679 0.7384 0.029 Uiso 1 1 calc R . .
C2 C 0.80336(15) 0.01551(14) 0.6102(5) 0.0248(5) Uani 1 1 d . . .
H2 H 0.7874 -0.0086 0.4683 0.030 Uiso 1 1 calc R . .
C3 C 0.77604(14) 0.09158(13) 0.6847(4) 0.0210(5) Uani 1 1 d . . .
H3 H 0.7402 0.1238 0.6015 0.025 Uiso 1 1 calc R . .
C4 C 0.81137(13) 0.11035(12) 0.9022(4) 0.0192(5) Uani 1 1 d . . .
C5 C 0.80252(13) 0.18084(13) 1.0467(4) 0.0198(5) Uani 1 1 d . A .
C6 C 0.75522(13) 0.24929(13) 0.9481(5) 0.0244(5) Uani 1 1 d DU . .
H6 H 0.7536 0.2488 0.7732 0.029 Uiso 0.584(9) 1 calc PR A 1
H6A H 0.7687 0.2502 0.7778 0.029 Uiso 0.416(9) 1 d PR A 2
C7 C 0.6727(3) 0.2342(3) 1.0582(13) 0.0237(13) Uani 0.584(9) 1 d PDU A 1
H7 H 0.6656 0.2409 1.2218 0.028 Uiso 0.584(9) 1 calc PR A 1
C8 C 0.6128(3) 0.2122(3) 0.9273(12) 0.0369(17) Uani 0.584(9) 1 d PDU A 1
H8A H 0.6194 0.2053 0.7636 0.044 Uiso 0.584(9) 1 calc PR A 1
H8B H 0.5631 0.2032 0.9970 0.044 Uiso 0.584(9) 1 calc PR A 1
C7A C 0.6675(4) 0.2395(5) 0.9522(17) 0.0241(18) Uani 0.416(9) 1 d PDU A 2
H7A H 0.6361 0.2773 0.8740 0.029 Uiso 0.416(9) 1 calc PR A 2
C8A C 0.6327(4) 0.1814(4) 1.0587(15) 0.035(2) Uani 0.416(9) 1 d PDU A 2
H8A1 H 0.6629 0.1430 1.1381 0.042 Uiso 0.416(9) 1 calc PR A 2
H8A2 H 0.5772 0.1777 1.0567 0.042 Uiso 0.416(9) 1 calc PR A 2
C9 C 0.78938(13) 0.32737(13) 1.0457(4) 0.0198(5) Uani 1 1 d . A .
H9 H 0.7879 0.3231 1.2202 0.024 Uiso 1 1 calc R . .
C10 C 0.87493(13) 0.33867(12) 0.9785(5) 0.0197(4) Uani 1 1 d . . .
C11 C 0.90871(15) 0.31013(15) 0.7890(5) 0.0271(5) Uani 1 1 d . A .
H11A H 0.9622 0.3212 0.7579 0.033 Uiso 1 1 calc R . .
H11B H 0.8795 0.2785 0.6837 0.033 Uiso 1 1 calc R . .
C12 C 0.91980(14) 0.38844(14) 1.1458(5) 0.0224(5) Uani 1 1 d . A .
C13 C 1.04298(16) 0.43960(19) 1.2502(7) 0.0427(7) Uani 1 1 d . A .
H13A H 1.0218 0.4929 1.2547 0.064 Uiso 1 1 calc R . .
H13B H 1.0972 0.4411 1.1942 0.064 Uiso 1 1 calc R . .
H13C H 1.0416 0.4170 1.4077 0.064 Uiso 1 1 calc R . .
C14 C 0.73925(13) 0.39725(12) 0.9811(4) 0.0188(4) Uani 1 1 d . . .
C15 C 0.68184(13) 0.42232(14) 1.1375(4) 0.0213(5) Uani 1 1 d . A .
H15 H 0.6759 0.3962 1.2830 0.026 Uiso 1 1 calc R . .
C16 C 0.63344(14) 0.48473(14) 1.0838(5) 0.0237(5) Uani 1 1 d . . .
H16 H 0.5947 0.5012 1.1925 0.028 Uiso 1 1 calc R A .
C17 C 0.64133(14) 0.52333(14) 0.8718(5) 0.0253(5) Uani 1 1 d . A .
H17 H 0.6079 0.5660 0.8347 0.030 Uiso 1 1 calc R . .
C18 C 0.69807(15) 0.49945(14) 0.7143(5) 0.0252(5) Uani 1 1 d . . .
H18 H 0.7036 0.5260 0.5692 0.030 Uiso 1 1 calc R A .
C19 C 0.74734(14) 0.43654(13) 0.7672(5) 0.0216(5) Uani 1 1 d . A .
H19 H 0.7862 0.4205 0.6584 0.026 Uiso 1 1 calc R . .
O1 O 0.82999(10) 0.18438(10) 1.2431(3) 0.0266(4) Uani 1 1 d . . .
O2 O 0.89148(11) 0.42158(12) 1.3112(3) 0.0327(4) Uani 1 1 d . . .
O3 O 0.99647(10) 0.39225(11) 1.0943(4) 0.0322(5) Uani 1 1 d . . .
S1 S 0.87160(4) 0.03715(3) 1.00474(12) 0.02525(15) Uani 1 1 d . . .

loop_
_atom_site_aniso_label
_atom_site_aniso_U_11
_atom_site_aniso_U_22
_atom_site_aniso_U_33
_atom_site_aniso_U_23
_atom_site_aniso_U_13
_atom_site_aniso_U_12
C1 0.0271(11) 0.0161(10) 0.0295(13) 0.0014(10) 0.0080(11) 0.0010(9)
C2 0.0276(12) 0.0233(11) 0.0235(12) 0.0010(10) 0.0066(11) -0.0038(9)
C3 0.0266(11) 0.0125(9) 0.0239(12) 0.0027(9) 0.0118(10) -0.0027(8)
C4 0.0179(10) 0.0138(9) 0.0258(12) 0.0064(9) 0.0057(9) 0.0018(8)
C5 0.0153(10) 0.0171(10) 0.0271(13) 0.0048(9) 0.0028(9) -0.0008(8)
C6 0.0194(11) 0.0148(10) 0.0390(15) -0.0007(10) -0.0065(10) 0.0014(8)
C7 0.015(2) 0.019(2) 0.038(3) 0.000(3) -0.008(2) 0.0047(16)
C8 0.018(2) 0.027(3) 0.065(4) -0.016(3) -0.011(2) 0.0022(18)
C7A 0.020(3) 0.019(3) 0.034(5) -0.003(4) -0.011(3) 0.006(2)
C8A 0.018(3) 0.040(4) 0.046(5) 0.003(3) -0.001(3) 0.004(3)
C9 0.0173(10) 0.0162(10) 0.0259(13) 0.0000(9) -0.0013(9) 0.0016(8)
C10 0.0193(10) 0.0143(9) 0.0255(11) 0.0016(9) 0.0003(10) 0.0011(8)
C11 0.0256(12) 0.0244(12) 0.0314(14) -0.0010(11) 0.0036(11) 0.0027(9)
C12 0.0213(11) 0.0194(11) 0.0265(12) 0.0047(10) -0.0010(10) 0.0002(9)
C13 0.0260(13) 0.0483(17) 0.0537(19) -0.0050(17) -0.0101(15) -0.0135(12)
C14 0.0180(10) 0.0148(9) 0.0237(12) -0.0017(9) -0.0014(9) -0.0001(8)
C15 0.0224(11) 0.0182(10) 0.0232(11) -0.0015(10) 0.0008(10) 0.0009(9)
C16 0.0219(11) 0.0176(10) 0.0315(13) -0.0073(10) 0.0006(10) 0.0023(9)
C17 0.0275(12) 0.0140(10) 0.0343(14) -0.0018(10) -0.0102(11) 0.0025(9)
C18 0.0323(12) 0.0164(10) 0.0268(13) 0.0028(10) -0.0046(11) 0.0006(9)
C19 0.0229(11) 0.0183(10) 0.0236(12) -0.0005(10) 0.0012(10) 0.0004(8)
O1 0.0294(9) 0.0214(8) 0.0290(9) 0.0020(8) -0.0019(9) 0.0030(7)
O2 0.0280(9) 0.0393(11) 0.0307(10) -0.0108(9) 0.0024(8) -0.0043(8)
O3 0.0194(8) 0.0353(10) 0.0420(12) -0.0047(9) 0.0033(8) -0.0062(7)
S1 0.0244(3) 0.0192(3) 0.0322(3) 0.0030(3) 0.0017(3) 0.0033(2)

loop_
_atom_type_symbol
_atom_type_description
_atom_type_scat_dispersion_real
_atom_type_scat_dispersion_imag
_atom_type_scat_source
C C 0.0033 0.0016 'International Tables Vol C Tables 4.2.6.8 and 6.1.1.4'
H H 0.0000 0.0000 'International Tables Vol C Tables 4.2.6.8 and 6.1.1.4'
O O 0.0106 0.0060 'International Tables Vol C Tables 4.2.6.8 and 6.1.1.4'
S S 0.1246 0.1234 'International Tables Vol C Tables 4.2.6.8 and 6.1.1.4'

loop_
_geom_angle_atom_site_label_1
_geom_angle_atom_site_label_2
_geom_angle_atom_site_label_3
_geom_angle
C2 C1 S1 113.38(18)
C2 C1 H1 123.3
S1 C1 H1 123.3
C1 C2 C3 113.4(2)
C1 C2 H2 123.3
C3 C2 H2 123.3
C4 C3 C2 108.9(2)
C4 C3 H3 125.5
C2 C3 H3 125.5
C3 C4 C5 129.4(2)
C3 C4 S1 112.85(17)
C5 C4 S1 117.74(18)
O1 C5 C4 121.3(2)
O1 C5 C6 120.4(2)
C4 C5 C6 118.3(2)
C7A C6 C5 115.8(4)
C7A C6 C9 117.5(4)
C5 C6 C9 108.92(19)
C7A C6 C7 23.2(3)
C5 C6 C7 101.6(3)
C9 C6 C7 109.5(3)
C7A C6 H6 89.3
C5 C6 H6 112.1
C9 C6 H6 112.1
C7 C6 H6 112.1
C7A C6 H6A 104.2
C5 C6 H6A 104.4
C9 C6 H6A 104.4
C7 C6 H6A 127.0
H6 C6 H6A 14.9
C8 C7 C6 121.1(6)
C8 C7 H7 119.5
C6 C7 H7 119.5
C7 C8 H8A 120.0
C7 C8 H8B 120.0
H8A C8 H8B 120.0
C8A C7A C6 122.9(8)
C8A C7A H7A 118.5
C6 C7A H7A 118.5
C7A C8A H8A1 120.0
C7A C8A H8A2 120.0
H8A1 C8A H8A2 120.0
C14 C9 C10 112.39(18)
C14 C9 C6 112.03(18)
C10 C9 C6 112.15(19)
C14 C9 H9 106.6
C10 C9 H9 106.6
C6 C9 H9 106.6
C11 C10 C12 120.8(2)
C11 C10 C9 125.4(2)
C12 C10 C9 113.8(2)
C10 C11 H11A 120.0
C10 C11 H11B 120.0
H11A C11 H11B 120.0
O2 C12 O3 122.7(2)
O2 C12 C10 124.4(2)
O3 C12 C10 112.8(2)
O3 C13 H13A 109.5
O3 C13 H13B 109.5
H13A C13 H13B 109.5
O3 C13 H13C 109.5
H13A C13 H13C 109.5
H13B C13 H13C 109.5
C15 C14 C19 118.8(2)
C15 C14 C9 118.9(2)
C19 C14 C9 122.3(2)
C16 C15 C14 121.0(2)
C16 C15 H15 119.5
C14 C15 H15 119.5
C15 C16 C17 120.1(2)
C15 C16 H16 119.9
C17 C16 H16 119.9
C18 C17 C16 119.8(2)
C18 C17 H17 120.1
C16 C17 H17 120.1
C17 C18 C19 120.5(2)
C17 C18 H18 119.7
C19 C18 H18 119.7
C18 C19 C14 119.8(2)
C18 C19 H19 120.1
C14 C19 H19 120.1
C12 O3 C13 115.4(2)
C1 S1 C4 91.46(12)

loop_
_geom_bond_atom_site_label_1
_geom_bond_atom_site_label_2
_geom_bond_distance
C1 C2 1.366(4)
C1 S1 1.696(3)
C1 H1 0.9500
C2 C3 1.444(3)
C2 H2 0.9500
C3 C4 1.418(3)
C3 H3 0.9500
C4 C5 1.468(3)
C4 S1 1.722(2)
C5 O1 1.218(3)
C5 C6 1.528(3)
C6 C7A 1.507(8)
C6 C9 1.559(3)
C6 C7 1.564(6)
C6 H6 1.0000
C6 H6A 1.0000
C7 C8 1.322(8)
C7 H7 0.9500
C8 H8A 0.9500
C8 H8B 0.9500
C7A C8A 1.306(10)
C7A H7A 0.9500
C8A H8A1 0.9500
C8A H8A2 0.9500
C9 C14 1.514(3)
C9 C10 1.523(3)
C9 H9 1.0000
C10 C11 1.320(4)
C10 C12 1.491(3)
C11 H11A 0.9500
C11 H11B 0.9500
C12 O2 1.203(3)
C12 O3 1.343(3)
C13 O3 1.442(4)
C13 H13A 0.9800
C13 H13B 0.9800
C13 H13C 0.9800
C14 C15 1.394(3)
C14 C19 1.402(4)
C15 C16 1.383(3)
C15 H15 0.9500
C16 C17 1.386(4)
C16 H16 0.9500
C17 C18 1.384(4)
C17 H17 0.9500
C18 C19 1.398(3)
C18 H18 0.9500
C19 H19 0.9500
